data_4075867
loop_
_publ_author_name
'Hodson, Bruce E.'
'McGrath, Thomas D.'
'Stone, F. Gordon A.'

_publ_section_title
;
 Synthesis and Reactivity of the 13-Vertex Metallacarborane Anions
 [4,4,4-(CO)3-closo-4,1,6-MC2B10H12]-(M = Re, Mn)
;
_journal_issue 14
_journal_name_full Organometallics
_journal_page_first 3386
_journal_paper_doi 10.1021/om050226g
_journal_volume 24
_journal_year 2005
_chemical_formula_sum 'C23 H27 Au B10 O3 P Re'
_chemical_formula_weight 873.68
_chemical_name_systematic
; 
 ? 
;
_space_group_IT_number 2
_symmetry_cell_setting triclinic
_symmetry_space_group_name_Hall '-P 1'
_symmetry_space_group_name_H-M 'P -1'
_atom_sites_solution_hydrogens geom
_atom_sites_solution_primary direct
_atom_sites_solution_secondary difmap
_audit_creation_method SHELXL-97
_cell_angle_alpha 64.60(5)
_cell_angle_beta 84.03(5)
_cell_angle_gamma 70.23(5)
_cell_formula_units_Z 2
_cell_length_a 8.973(7)
_cell_length_b 12.990(11)
_cell_length_c 13.750(12)
_cell_measurement_reflns_used 2653
_cell_measurement_temperature 110(2)
_cell_measurement_theta_max 26.94
_cell_measurement_theta_min 2.41
_cell_volume 1361(2)
_computing_cell_refinement 'Bruker APEX2 (Bruker, 2003)'
_computing_data_collection 'Bruker APEX2 (Bruker, 2003)'
_computing_data_reduction 'Bruker APEX2 (Bruker, 2003)'
_computing_molecular_graphics 'Bruker SHELXTL (Bruker, 2001)'
_computing_publication_material 'Bruker SHELXTL (Bruker, 2001)'
_computing_structure_refinement 'Bruker SHELXTL (Bruker, 2001)'
_computing_structure_solution 'Bruker SHELXTL (Bruker, 2001)'
_diffrn_ambient_temperature 110(2)
_diffrn_measured_fraction_theta_full 0.989
_diffrn_measured_fraction_theta_max 0.982
_diffrn_measurement_device_type 'Bruker-Nonius X8 Apex CCD area detector'
_diffrn_measurement_method 'phi and omega scans'
_diffrn_radiation_monochromator graphite
_diffrn_radiation_source 'fine-focus sealed tube'
_diffrn_radiation_type MoK\a
_diffrn_radiation_wavelength 0.71073
_diffrn_reflns_av_R_equivalents 0.0353
_diffrn_reflns_av_sigmaI/netI 0.0357
_diffrn_reflns_limit_h_max 11
_diffrn_reflns_limit_h_min -11
_diffrn_reflns_limit_k_max 16
_diffrn_reflns_limit_k_min -16
_diffrn_reflns_limit_l_max 17
_diffrn_reflns_limit_l_min -17
_diffrn_reflns_number 19076
_diffrn_reflns_theta_full 25.00
_diffrn_reflns_theta_max 26.67
_diffrn_reflns_theta_min 1.84
_exptl_absorpt_coefficient_mu 9.913
_exptl_absorpt_correction_T_max 0.689
_exptl_absorpt_correction_T_min 0.488
_exptl_absorpt_correction_type multi-scan
_exptl_absorpt_process_details 'SADABS (Bruker, 2003)'
_exptl_crystal_colour yellow
_exptl_crystal_density_diffrn 2.132
_exptl_crystal_density_method 'not measured'
_exptl_crystal_description plate
_exptl_crystal_F_000 816
_exptl_crystal_size_max 0.08
_exptl_crystal_size_mid 0.06
_exptl_crystal_size_min 0.04
_refine_diff_density_max 5.129
_refine_diff_density_min -0.710
_refine_diff_density_rms 0.155
_refine_ls_extinction_method none
_refine_ls_goodness_of_fit_ref 1.078
_refine_ls_hydrogen_treatment mixed
_refine_ls_matrix_type full
_refine_ls_number_parameters 382
_refine_ls_number_reflns 5645
_refine_ls_number_restraints 0
_refine_ls_restrained_S_all 1.078
_refine_ls_R_factor_all 0.0330
_refine_ls_R_factor_gt 0.0257
_refine_ls_shift/su_max 0.001
_refine_ls_shift/su_mean 0.000
_refine_ls_structure_factor_coef Fsqd
_refine_ls_weighting_details 'calc w=1/[\s^2^(Fo^2^)+(0.0352P)^2^+0.1598P] where P=(Fo^2^+2Fc^2^)/3'
_refine_ls_weighting_scheme calc
_refine_ls_wR_factor_gt 0.0635
_refine_ls_wR_factor_ref 0.0654
_reflns_number_gt 4764
_reflns_number_total 5645
_reflns_threshold_expression >2sigma(I)
_cod_data_source_file om050226gsi20050323_054926.cif
_cod_data_source_block 8
_cod_depositor_comments
;
The following automatic conversions were performed:

'_symmetry_cell_setting' value 'Triclinic' changed to 'triclinic'
according to /home/saulius/struct/CIF-dictionaries/cif_core.dic
dictionary named 'cif_core.dic' version 2.4.1 from 2010-06-29.

Automatic conversion script
Id: cif_fix_values 1715 2011-07-08 13:25:40Z adriana 
;
_cod_original_sg_symbol_H-M 'P-1   '
_cod_database_code 4075867

loop_
_symmetry_equiv_pos_as_xyz
'x, y, z'
'-x, -y, -z'

loop_
_atom_site_label
_atom_site_type_symbol
_atom_site_fract_x
_atom_site_fract_y
_atom_site_fract_z
_atom_site_U_iso_or_equiv
_atom_site_adp_type
_atom_site_occupancy
_atom_site_symmetry_multiplicity
_atom_site_calc_flag
_atom_site_refinement_flags
C1 C 0.4095(8) 0.1770(6) 0.3965(5) 0.0413(16) Uani 1 1 d .
H1 H 0.444(7) 0.140(6) 0.486(5) 0.050 Uiso 1 1 d .
B2 B 0.4973(11) 0.1018(7) 0.3428(6) 0.045(2) Uani 1 1 d .
H2 H 0.5968 0.0242 0.3971 0.054 Uiso 1 1 calc R
B3 B 0.2827(8) 0.2898(7) 0.3407(5) 0.0293(15) Uani 1 1 d .
H3 H 0.2322 0.3404 0.3916 0.035 Uiso 1 1 calc R
Re4 Re 0.54794(2) 0.284116(16) 0.271658(15) 0.01509(6) Uani 1 1 d .
C41 C 0.6653(6) 0.3705(4) 0.1581(4) 0.0212(11) Uani 1 1 d .
O41 O 0.7382(4) 0.4171(3) 0.0888(3) 0.0311(9) Uani 1 1 d .
C42 C 0.5545(6) 0.3602(5) 0.3641(4) 0.0213(11) Uani 1 1 d .
O42 O 0.5572(4) 0.3977(4) 0.4243(3) 0.0317(9) Uani 1 1 d .
C43 C 0.7519(6) 0.1758(5) 0.3406(4) 0.0235(12) Uani 1 1 d .
O43 O 0.8688(4) 0.1123(3) 0.3813(3) 0.0314(9) Uani 1 1 d .
B5 B 0.2675(7) 0.1378(6) 0.3519(5) 0.0239(13) Uani 1 1 d .
H5 H 0.218(6) 0.085(5) 0.417(5) 0.029 Uiso 1 1 d .
C6 C 0.5096(6) 0.1557(5) 0.2056(5) 0.0254(12) Uani 1 1 d .
H6 H 0.588(7) 0.129(5) 0.181(5) 0.030 Uiso 1 1 d .
B7 B 0.2815(7) 0.3716(5) 0.1934(5) 0.0175(12) Uani 1 1 d .
H7 H 0.205(6) 0.468(5) 0.158(4) 0.021 Uiso 1 1 d .
B8 B 0.1512(7) 0.2894(6) 0.2528(5) 0.0204(13) Uani 1 1 d .
H8 H 0.040(6) 0.342(5) 0.256(4) 0.025 Uiso 1 1 d .
B9 B 0.3886(8) 0.0731(6) 0.2611(6) 0.0302(15) Uani 1 1 d .
H9 H 0.436(7) -0.008(6) 0.279(5) 0.036 Uiso 1 1 d .
B10 B 0.4202(7) 0.2989(5) 0.1219(5) 0.0193(12) Uani 1 1 d .
H10 H 0.480(6) 0.342(5) 0.057(4) 0.023 Uiso 1 1 d .
B11 B 0.2017(7) 0.1702(5) 0.2191(5) 0.0211(13) Uani 1 1 d .
H11 H 0.125(6) 0.139(5) 0.201(4) 0.025 Uiso 1 1 d .
B12 B 0.3596(8) 0.1804(6) 0.1285(5) 0.0256(14) Uani 1 1 d .
H12 H 0.376(6) 0.158(5) 0.058(4) 0.031 Uiso 1 1 d .
B13 B 0.2168(7) 0.3111(6) 0.1201(5) 0.0234(13) Uani 1 1 d .
H13 H 0.129(6) 0.372(4) 0.044(4) 0.028 Uiso 1 1 d .
Au1 Au 0.33393(2) 0.530558(16) 0.191244(14) 0.01520(6) Uani 1 1 d .
P1 P 0.35441(14) 0.69290(11) 0.19908(10) 0.0123(2) Uani 1 1 d .
C11 C 0.2826(5) 0.8269(4) 0.0738(4) 0.0133(9) Uani 1 1 d .
C12 C 0.3269(5) 0.9269(4) 0.0457(4) 0.0175(10) Uani 1 1 d .
H12A H 0.4005 0.9268 0.0907 0.021 Uiso 1 1 calc R
C13 C 0.2630(5) 1.0288(4) -0.0496(4) 0.0185(10) Uani 1 1 d .
H13A H 0.2936 1.0981 -0.0687 0.022 Uiso 1 1 calc R
C14 C 0.1559(6) 1.0308(5) -0.1167(4) 0.0204(11) Uani 1 1 d .
H14A H 0.1133 1.1006 -0.1813 0.024 Uiso 1 1 calc R
C15 C 0.1131(6) 0.9313(5) -0.0884(4) 0.0225(11) Uani 1 1 d .
H15A H 0.0394 0.9318 -0.1335 0.027 Uiso 1 1 calc R
C16 C 0.1745(5) 0.8305(4) 0.0040(4) 0.0166(10) Uani 1 1 d .
H16A H 0.1438 0.7616 0.0217 0.020 Uiso 1 1 calc R
C21 C 0.2392(5) 0.7202(4) 0.3076(4) 0.0141(10) Uani 1 1 d .
C22 C 0.2049(6) 0.6260(5) 0.3958(4) 0.0189(10) Uani 1 1 d .
H22A H 0.2435 0.5468 0.3990 0.023 Uiso 1 1 calc R
C23 C 0.1162(6) 0.6458(5) 0.4782(4) 0.0222(11) Uani 1 1 d .
H23A H 0.0930 0.5812 0.5371 0.027 Uiso 1 1 calc R
C24 C 0.0630(6) 0.7575(5) 0.4743(4) 0.0242(12) Uani 1 1 d .
H24A H 0.0012 0.7722 0.5303 0.029 Uiso 1 1 calc R
C25 C 0.0981(6) 0.8518(5) 0.3885(4) 0.0248(12) Uani 1 1 d .
H25A H 0.0613 0.9302 0.3870 0.030 Uiso 1 1 calc R
C26 C 0.1864(5) 0.8326(4) 0.3047(4) 0.0179(10) Uani 1 1 d .
H26A H 0.2095 0.8974 0.2461 0.022 Uiso 1 1 calc R
C31 C 0.5514(5) 0.6821(4) 0.2279(4) 0.0139(10) Uani 1 1 d .
C32 C 0.5879(6) 0.7092(5) 0.3079(4) 0.0206(11) Uani 1 1 d .
H32A H 0.5066 0.7361 0.3500 0.025 Uiso 1 1 calc R
C33 C 0.7422(6) 0.6970(5) 0.3259(4) 0.0248(12) Uani 1 1 d .
H33A H 0.7665 0.7187 0.3786 0.030 Uiso 1 1 calc R
C34 C 0.8595(6) 0.6544(5) 0.2692(4) 0.0246(12) Uani 1 1 d .
H34A H 0.9661 0.6438 0.2838 0.030 Uiso 1 1 calc R
C35 C 0.8245(6) 0.6261(5) 0.1903(4) 0.0242(12) Uani 1 1 d .
H35A H 0.9072 0.5967 0.1502 0.029 Uiso 1 1 calc R
C36 C 0.6711(6) 0.6401(5) 0.1692(4) 0.0206(11) Uani 1 1 d .
H36A H 0.6474 0.6210 0.1145 0.025 Uiso 1 1 calc R

loop_
_atom_site_aniso_label
_atom_site_aniso_U_11
_atom_site_aniso_U_22
_atom_site_aniso_U_33
_atom_site_aniso_U_23
_atom_site_aniso_U_13
_atom_site_aniso_U_12
C1 0.048(4) 0.049(4) 0.036(4) -0.017(3) 0.004(3) -0.030(4)
B2 0.079(6) 0.038(4) 0.023(4) 0.000(3) -0.007(4) -0.039(4)
B3 0.026(4) 0.049(4) 0.021(3) -0.013(3) 0.002(3) -0.023(3)
Re4 0.01364(11) 0.01362(11) 0.01889(11) -0.00831(9) 0.00244(8) -0.00406(8)
C41 0.015(3) 0.014(3) 0.033(3) -0.010(2) -0.003(2) -0.002(2)
O41 0.028(2) 0.030(2) 0.038(2) -0.0147(19) 0.0115(19) -0.0146(18)
C42 0.012(3) 0.021(3) 0.028(3) -0.012(2) -0.004(2) 0.001(2)
O42 0.026(2) 0.035(2) 0.039(2) -0.027(2) -0.0109(18) 0.0028(18)
C43 0.024(3) 0.021(3) 0.030(3) -0.017(2) 0.007(2) -0.007(2)
O43 0.020(2) 0.023(2) 0.047(3) -0.018(2) -0.0022(19) 0.0018(18)
B5 0.025(3) 0.024(3) 0.023(3) -0.009(3) 0.006(3) -0.012(3)
C6 0.019(3) 0.021(3) 0.041(3) -0.018(3) 0.004(3) -0.005(2)
B7 0.016(3) 0.018(3) 0.021(3) -0.011(2) 0.002(2) -0.005(2)
B8 0.019(3) 0.029(3) 0.024(3) -0.016(3) 0.008(2) -0.015(3)
B9 0.029(4) 0.024(3) 0.047(4) -0.020(3) 0.000(3) -0.013(3)
B10 0.019(3) 0.021(3) 0.023(3) -0.013(3) 0.004(2) -0.008(3)
B11 0.025(3) 0.022(3) 0.025(3) -0.015(3) 0.007(3) -0.014(3)
B12 0.027(3) 0.031(4) 0.033(4) -0.021(3) 0.009(3) -0.017(3)
B13 0.025(3) 0.029(3) 0.029(3) -0.018(3) 0.003(3) -0.016(3)
Au1 0.01615(11) 0.01383(10) 0.01926(11) -0.00946(8) 0.00157(8) -0.00611(8)
P1 0.0099(6) 0.0120(6) 0.0169(6) -0.0076(5) 0.0002(5) -0.0036(5)
C11 0.008(2) 0.016(2) 0.017(2) -0.008(2) 0.0011(19) -0.0040(19)
C12 0.011(2) 0.021(3) 0.023(3) -0.012(2) 0.003(2) -0.005(2)
C13 0.012(2) 0.016(3) 0.025(3) -0.008(2) 0.003(2) -0.005(2)
C14 0.020(3) 0.018(3) 0.017(3) -0.005(2) 0.000(2) -0.002(2)
C15 0.018(3) 0.026(3) 0.028(3) -0.017(2) -0.005(2) -0.004(2)
C16 0.013(2) 0.011(2) 0.024(3) -0.007(2) -0.003(2) -0.001(2)
C21 0.008(2) 0.018(3) 0.017(2) -0.007(2) -0.0006(19) -0.004(2)
C22 0.018(3) 0.018(3) 0.023(3) -0.011(2) 0.001(2) -0.007(2)
C23 0.021(3) 0.026(3) 0.019(3) -0.005(2) 0.002(2) -0.013(2)
C24 0.013(3) 0.036(3) 0.030(3) -0.021(3) 0.005(2) -0.007(2)
C25 0.021(3) 0.026(3) 0.026(3) -0.015(2) 0.006(2) -0.002(2)
C26 0.015(3) 0.018(3) 0.018(3) -0.008(2) 0.005(2) -0.004(2)
C31 0.012(2) 0.011(2) 0.016(2) -0.0022(19) -0.0037(19) -0.0049(19)
C32 0.017(3) 0.024(3) 0.024(3) -0.014(2) -0.001(2) -0.004(2)
C33 0.026(3) 0.027(3) 0.020(3) -0.006(2) -0.005(2) -0.009(2)
C34 0.007(2) 0.027(3) 0.030(3) -0.003(2) -0.008(2) -0.004(2)
C35 0.011(3) 0.028(3) 0.029(3) -0.010(2) 0.003(2) -0.002(2)
C36 0.020(3) 0.021(3) 0.023(3) -0.011(2) -0.001(2) -0.006(2)

loop_
_atom_type_symbol
_atom_type_description
_atom_type_scat_dispersion_real
_atom_type_scat_dispersion_imag
_atom_type_scat_source
C C 0.0033 0.0016 'International Tables Vol C Tables 4.2.6.8 and 6.1.1.4'
H H 0.0000 0.0000 'International Tables Vol C Tables 4.2.6.8 and 6.1.1.4'
B B 0.0013 0.0007 'International Tables Vol C Tables 4.2.6.8 and 6.1.1.4'
O O 0.0106 0.0060 'International Tables Vol C Tables 4.2.6.8 and 6.1.1.4'
P P 0.1023 0.0942 'International Tables Vol C Tables 4.2.6.8 and 6.1.1.4'
Re Re -1.0185 7.2310 'International Tables Vol C Tables 4.2.6.8 and 6.1.1.4'
Au Au -2.0133 8.8022 'International Tables Vol C Tables 4.2.6.8 and 6.1.1.4'

loop_
_geom_angle_atom_site_label_1
_geom_angle_atom_site_label_2
_geom_angle_atom_site_label_3
_geom_angle
B2 C1 B3 121.8(6)
B2 C1 B5 74.2(5)
B3 C1 B5 74.4(4)
B2 C1 Re4 74.2(4)
B3 C1 Re4 79.7(4)
B5 C1 Re4 118.3(4)
C1 B2 C6 123.0(6)
C1 B2 B9 118.2(7)
C6 B2 B9 57.4(4)
C1 B2 B5 60.4(5)
C6 B2 B5 99.3(5)
B9 B2 B5 59.3(4)
C1 B2 Re4 69.0(4)
C6 B2 Re4 68.9(3)
B9 B2 Re4 118.8(4)
B5 B2 Re4 107.7(4)
C1 B3 B8 116.6(5)
C1 B3 B7 119.7(5)
B8 B3 B7 57.9(3)
C1 B3 B5 60.1(4)
B8 B3 B5 59.1(3)
B7 B3 B5 100.1(4)
C1 B3 Re4 64.7(3)
B8 B3 Re4 114.0(4)
B7 B3 Re4 66.5(3)
B5 B3 Re4 102.7(3)
C43 Re4 C42 84.0(2)
C43 Re4 C41 85.9(2)
C42 Re4 C41 95.5(2)
C43 Re4 C1 94.7(2)
C42 Re4 C1 88.6(2)
C41 Re4 C1 175.9(2)
C43 Re4 B2 80.2(3)
C42 Re4 B2 120.1(3)
C41 Re4 B2 139.7(3)
C1 Re4 B2 36.8(3)
C43 Re4 C6 94.4(2)
C42 Re4 C6 162.8(2)
C41 Re4 C6 101.5(2)
C1 Re4 C6 74.4(2)
B2 Re4 C6 43.1(2)
C43 Re4 B10 128.6(2)
C42 Re4 B10 146.5(2)
C41 Re4 B10 81.2(2)
C1 Re4 B10 95.2(2)
B2 Re4 B10 78.6(2)
C6 Re4 B10 41.5(2)
C43 Re4 B7 165.1(2)
C42 Re4 B7 106.5(2)
C41 Re4 B7 103.3(2)
C1 Re4 B7 75.3(2)
B2 Re4 B7 85.3(3)
C6 Re4 B7 72.34(19)
B10 Re4 B7 43.64(19)
C43 Re4 B3 129.0(2)
C42 Re4 B3 84.2(2)
C41 Re4 B3 144.6(2)
C1 Re4 B3 35.6(2)
B2 Re4 B3 64.0(3)
C6 Re4 B3 83.5(2)
B10 Re4 B3 80.0(2)
B7 Re4 B3 44.4(2)
C43 Re4 Au1 145.58(15)
C42 Re4 Au1 68.15(16)
C41 Re4 Au1 77.42(16)
C1 Re4 Au1 104.05(19)
B2 Re4 Au1 130.9(2)
C6 Re4 Au1 118.14(15)
B10 Re4 Au1 78.64(16)
B7 Re4 Au1 49.23(14)
B3 Re4 Au1 69.59(18)
O41 C41 Re4 176.4(4)
O42 C42 Re4 175.1(5)
O43 C43 Re4 179.1(5)
C1 B5 B11 132.2(5)
C1 B5 B8 99.1(4)
B11 B5 B8 55.7(3)
C1 B5 B9 100.1(4)
B11 B5 B9 55.2(3)
B8 B5 B9 100.8(4)
C1 B5 B2 45.4(3)
B11 B5 B2 103.7(4)
B8 B5 B2 114.0(4)
B9 B5 B2 55.8(3)
C1 B5 B3 45.5(3)
B11 B5 B3 105.3(4)
B8 B5 B3 55.4(3)
B9 B5 B3 117.2(4)
B2 B5 B3 80.7(4)
B12 C6 B10 64.0(4)
B12 C6 B9 62.6(4)
B10 C6 B9 115.1(4)
B12 C6 B2 120.5(5)
B10 C6 B2 123.1(5)
B9 C6 B2 63.5(4)
B12 C6 Re4 128.4(4)
B10 C6 Re4 70.1(3)
B9 C6 Re4 123.2(4)
B2 C6 Re4 68.1(3)
H7 B7 B8 105(3)
H7 B7 B13 103(3)
B8 B7 B13 61.3(3)
H7 B7 B10 125(3)
B8 B7 B10 108.4(4)
B13 B7 B10 60.5(3)
H7 B7 B3 116(3)
B8 B7 B3 59.3(3)
B13 B7 B3 114.8(4)
B10 B7 B3 118.1(5)
H7 B7 Au1 53(3)
B8 B7 Au1 139.0(3)
B13 B7 Au1 147.2(4)
B10 B7 Au1 112.4(3)
B3 B7 Au1 97.0(3)
H7 B7 Re4 129(3)
B8 B7 Re4 117.3(4)
B13 B7 Re4 121.0(3)
B10 B7 Re4 66.8(3)
B3 B7 Re4 69.2(3)
Au1 B7 Re4 76.73(18)
B11 B8 B7 108.7(4)
B11 B8 B3 118.6(5)
B7 B8 B3 62.8(3)
B11 B8 B13 61.6(3)
B7 B8 B13 59.4(3)
B3 B8 B13 116.2(4)
B11 B8 B5 60.8(4)
B7 B8 B5 108.1(4)
B3 B8 B5 65.5(4)
B13 B8 B5 109.9(4)
C6 B9 B11 105.9(5)
C6 B9 B12 58.1(4)
B11 B9 B12 62.8(4)
C6 B9 B2 59.2(4)
B11 B9 B2 116.4(5)
B12 B9 B2 112.6(5)
C6 B9 B5 104.7(4)
B11 B9 B5 60.9(4)
B12 B9 B5 110.9(5)
B2 B9 B5 65.0(4)
C6 B10 B12 57.8(4)
C6 B10 B7 109.1(4)
B12 B10 B7 106.6(4)
C6 B10 B13 104.0(4)
B12 B10 B13 57.8(3)
B7 B10 B13 59.1(3)
C6 B10 Re4 68.5(3)
B12 B10 Re4 121.4(4)
B7 B10 Re4 69.6(3)
B13 B10 Re4 122.2(3)
B9 B11 B8 114.2(5)
B9 B11 B12 59.6(4)
B8 B11 B12 108.4(4)
B9 B11 B13 107.7(4)
B8 B11 B13 61.4(3)
B12 B11 B13 57.1(3)
B9 B11 B5 63.9(4)
B8 B11 B5 63.6(4)
B12 B11 B5 110.9(4)
B13 B11 B5 111.9(4)
C6 B12 B13 107.4(4)
C6 B12 B9 59.3(4)
B13 B12 B9 109.8(5)
C6 B12 B10 58.2(3)
B13 B12 B10 61.6(3)
B9 B12 B10 107.7(4)
C6 B12 B11 102.9(4)
B13 B12 B11 61.6(4)
B9 B12 B11 57.6(4)
B10 B12 B11 107.3(4)
B12 B13 B7 109.8(5)
B12 B13 B10 60.6(3)
B7 B13 B10 60.3(3)
B12 B13 B8 108.2(5)
B7 B13 B8 59.2(3)
B10 B13 B8 106.6(4)
B12 B13 B11 61.3(4)
B7 B13 B11 104.8(4)
B10 B13 B11 106.4(5)
B8 B13 B11 57.0(3)
H7 Au1 P1 145.5(16)
H7 Au1 B7 29.5(16)
P1 Au1 B7 172.30(14)
H7 Au1 Re4 83.4(16)
P1 Au1 Re4 130.77(6)
B7 Au1 Re4 54.04(16)
C31 P1 C21 104.6(2)
C31 P1 C11 106.7(2)
C21 P1 C11 108.3(2)
C31 P1 Au1 115.18(16)
C21 P1 Au1 110.04(17)
C11 P1 Au1 111.68(17)
C12 C11 C16 118.3(4)
C12 C11 P1 122.1(4)
C16 C11 P1 119.6(4)
C11 C12 C13 119.5(5)
C14 C13 C12 121.3(5)
C15 C14 C13 118.8(5)
C14 C15 C16 120.9(5)
C15 C16 C11 121.2(5)
C26 C21 C22 119.0(4)
C26 C21 P1 120.2(4)
C22 C21 P1 120.9(4)
C23 C22 C21 121.4(5)
C24 C23 C22 119.3(5)
C23 C24 C25 120.3(5)
C24 C25 C26 120.7(5)
C21 C26 C25 119.3(5)
C36 C31 C32 119.5(4)
C36 C31 P1 117.2(4)
C32 C31 P1 123.3(4)
C33 C32 C31 119.7(5)
C34 C33 C32 120.5(5)
C33 C34 C35 120.1(5)
C36 C35 C34 120.4(5)
C35 C36 C31 119.7(5)

loop_
_geom_bond_atom_site_label_1
_geom_bond_atom_site_label_2
_geom_bond_distance
C1 B2 1.449(11)
C1 B3 1.456(10)
C1 B5 1.769(9)
C1 Re4 2.259(7)
B2 C6 1.714(9)
B2 B9 1.786(10)
B2 B5 1.957(11)
B2 Re4 2.328(7)
B3 B8 1.777(9)
B3 B7 1.839(9)
B3 B5 1.964(9)
B3 Re4 2.458(6)
Re4 C43 1.924(6)
Re4 C42 1.931(5)
Re4 C41 1.939(5)
Re4 C6 2.341(6)
Re4 B10 2.365(6)
Re4 B7 2.411(6)
Re4 Au1 2.899(3)
C41 O41 1.160(6)
C42 O42 1.131(6)
C43 O43 1.111(6)
B5 B11 1.805(9)
B5 B8 1.852(9)
B5 B9 1.857(9)
C6 B12 1.659(9)
C6 B10 1.666(8)
C6 B9 1.681(9)
B7 H7 1.12(5)
B7 B8 1.752(8)
B7 B13 1.755(8)
B7 B10 1.776(8)
B7 Au1 2.256(6)
B8 B11 1.708(8)
B8 B13 1.789(8)
B9 B11 1.697(10)
B9 B12 1.734(10)
B10 B12 1.763(8)
B10 B13 1.780(8)
B11 B12 1.788(9)
B11 B13 1.793(9)
B12 B13 1.712(9)
Au1 H7 1.81(5)
Au1 P1 2.226(2)
P1 C31 1.797(5)
P1 C21 1.818(5)
P1 C11 1.820(5)
C11 C12 1.372(6)
C11 C16 1.409(6)
C12 C13 1.397(7)
C13 C14 1.386(7)
C14 C15 1.358(7)
C15 C16 1.365(7)
C21 C26 1.358(7)
C21 C22 1.403(7)
C22 C23 1.382(7)
C23 C24 1.344(7)
C24 C25 1.390(8)
C25 C26 1.394(6)
C31 C36 1.379(7)
C31 C32 1.388(7)
C32 C33 1.376(7)
C33 C34 1.351(7)
C34 C35 1.380(8)
C35 C36 1.371(7)
